data_7217884
loop_
_publ_author_name
'Frizzo, Clarissa Piccinin'
'Martins, Marcos A. P.'
'Tier, Aniele'
'Gindri, Izabelle M.'
'Meyer, Alexandre R.'
'Zanatta, Nilo'
'Bonacorso, Helio G.'
'Martins, Anna C. L.'

_publ_section_title
;
 Energetic and Topological Approach for Characterization of Supramolecular
 Clusters in Organic Crystals
;
_journal_name_full 'RSC Adv.'
_journal_paper_doi 10.1039/C4RA06040G
_journal_year 2014
_chemical_formula_moiety 'C15 H16 N4 O'
_chemical_formula_sum 'C15 H16 N4 O'
_chemical_formula_weight 268.32
_chemical_melting_point ?
_chemical_name_common 4-phenyl-1-(1,1-dimethylethyl06,7-dihydro-1H-
_chemical_name_systematic
;
 ?
;
_space_group_IT_number 2
_symmetry_cell_setting triclinic
_symmetry_space_group_name_Hall '-P 1'
_symmetry_space_group_name_H-M 'P -1'
_atom_sites_solution_hydrogens geom
_atom_sites_solution_primary direct
_atom_sites_solution_secondary difmap
_audit_conform_dict_location ftp://ftp.iucr.org/pub/cif_core.dic
_audit_conform_dict_name cif_core.dic
_audit_conform_dict_version 2.4
_audit_creation_date 2012-04-17T09:22:32-00:00
_audit_creation_method 'WinGX routine CIF_UPDATE'
_cell_angle_alpha 104.214(3)
_cell_angle_beta 95.590(3)
_cell_angle_gamma 105.184(3)
_cell_formula_units_Z 2
_cell_length_a 6.2936(4)
_cell_length_b 8.6404(5)
_cell_length_c 13.6969(7)
_cell_measurement_reflns_used 6247
_cell_measurement_temperature 296(2)
_cell_measurement_theta_max 27.0935
_cell_measurement_theta_min 2.546
_cell_volume 686.33(7)
_computing_cell_refinement 'BRUKER SANT'
_computing_data_collection 'BRUKER APEX-II'
_computing_data_reduction 'BRUKER SOFTWARE'
_computing_molecular_graphics 'ORTEP-3 (Farrugia, 2000)'
_computing_publication_material 'SHELXL-97 (Sheldrick, 1997)'
_computing_structure_refinement 'SHELXL-97 (Sheldrick, 1997)'
_computing_structure_solution 'SHELXL97 (Sheldrick, 1997)'
_diffrn_ambient_temperature 296(2)
_diffrn_detector_area_resol_mean none
_diffrn_measured_fraction_theta_full 0.992
_diffrn_measured_fraction_theta_max 0.992
_diffrn_measurement_device_type 'X8 APEX II'
_diffrn_measurement_method 'phi and omega scans'
_diffrn_radiation_monochromator graphite
_diffrn_radiation_type MoK\a
_diffrn_radiation_wavelength 0.71073
_diffrn_reflns_av_R_equivalents 0.0205
_diffrn_reflns_av_unetI/netI 0.0153
_diffrn_reflns_limit_h_max 8
_diffrn_reflns_limit_h_min -8
_diffrn_reflns_limit_k_max 11
_diffrn_reflns_limit_k_min -11
_diffrn_reflns_limit_l_max 17
_diffrn_reflns_limit_l_min -17
_diffrn_reflns_number 17893
_diffrn_reflns_theta_full 27.18
_diffrn_reflns_theta_max 27.18
_diffrn_reflns_theta_min 2.55
_diffrn_standards_decay_% none
_diffrn_standards_interval_count none
_diffrn_standards_interval_time none
_diffrn_standards_number none
_exptl_absorpt_coefficient_mu 0.085
_exptl_absorpt_correction_T_max 0.9789
_exptl_absorpt_correction_T_min 0.9601
_exptl_absorpt_correction_type gaussian
_exptl_absorpt_process_details XPREP
_exptl_crystal_colour colourless
_exptl_crystal_density_diffrn 1.298
_exptl_crystal_density_meas ?
_exptl_crystal_density_method 'not measured'
_exptl_crystal_description block
_exptl_crystal_F_000 284
_exptl_crystal_size_max 0.48
_exptl_crystal_size_mid 0.29
_exptl_crystal_size_min 0.25
_refine_diff_density_max 0.216
_refine_diff_density_min -0.154
_refine_diff_density_rms 0.03
_refine_ls_extinction_coef 0.010(3)
_refine_ls_extinction_expression Fc^*^=kFc[1+0.001xFc^2^\l^3^/sin(2\q)]^-1/4^
_refine_ls_extinction_method SHELXL
_refine_ls_goodness_of_fit_ref 1.041
_refine_ls_hydrogen_treatment mixed
_refine_ls_matrix_type full
_refine_ls_number_parameters 182
_refine_ls_number_reflns 3015
_refine_ls_number_restraints 0
_refine_ls_restrained_S_all 1.041
_refine_ls_R_factor_all 0.0485
_refine_ls_R_factor_gt 0.0369
_refine_ls_shift/su_max 0
_refine_ls_shift/su_mean 0
_refine_ls_structure_factor_coef Fsqd
_refine_ls_weighting_details 'calc w=1/[\s^2^(Fo^2^)+(0.0469P)^2^+0.1421P] where P=(Fo^2^+2Fc^2^)/3'
_refine_ls_weighting_scheme calc
_refine_ls_wR_factor_gt 0.0948
_refine_ls_wR_factor_ref 0.103
_reflns_number_gt 2422
_reflns_number_total 3015
_reflns_threshold_expression >2sigma(I)
_cod_data_source_file c4ra06040g2.cif
_cod_data_source_block p-1
_cod_depositor_comments
;
The following automatic conversions were performed:

'_chemical_melting_point' value 'none' was changed to '?' - the value
is undefined or not given.

Automatic conversion script
Id: cif_fix_values 2281 2013-09-26 08:29:07Z andrius 

The following automatic conversions were performed:

'_exptl_crystal_density_meas' value 'none' was changed to '?' - the
value is perceived as not measured.

Automatic conversion script
Id: cif_fix_values 3008 2015-01-20 13:52:24Z robertas 
;
_cod_original_sg_symbol_Hall -P1
_cod_original_sg_symbol_H-M P-1
_cod_database_code 7217884

loop_
_symmetry_equiv_pos_as_xyz
'x, y, z'
'-x, -y, -z'

loop_
_atom_site_label
_atom_site_type_symbol
_atom_site_fract_x
_atom_site_fract_y
_atom_site_fract_z
_atom_site_U_iso_or_equiv
_atom_site_adp_type
_atom_site_occupancy
_atom_site_symmetry_multiplicity
_atom_site_calc_flag
_atom_site_refinement_flags
N1 N 0.18086(17) 0.58424(12) 0.34667(7) 0.0346(2) Uani 1 1 d .
N6 N 0.1170(2) 0.38260(14) 0.07296(8) 0.0470(3) Uani 1 1 d .
H6 H 0.0646 0.3827 0.0126 0.056 Uiso 1 1 calc R
N5 N 0.2219(2) 0.26466(14) 0.07570(8) 0.0453(3) Uani 1 1 d .
O71 O -0.02192(18) 0.59596(12) 0.13135(6) 0.0499(3) Uani 1 1 d .
C44 C 0.6492(3) -0.1061(2) 0.15343(11) 0.0552(4) Uani 1 1 d .
H44 H 0.7264 -0.185 0.1494 0.066 Uiso 1 1 calc R
C43 C 0.4477(3) -0.14419(18) 0.08976(11) 0.0517(4) Uani 1 1 d .
H43 H 0.3889 -0.2493 0.0429 0.062 Uiso 1 1 calc R
C42 C 0.3329(2) -0.02748(17) 0.09513(10) 0.0443(3) Uani 1 1 d .
H42 H 0.1969 -0.0542 0.0521 0.053 Uiso 1 1 calc R
C41 C 0.4198(2) 0.12994(16) 0.16472(9) 0.0375(3) Uani 1 1 d .
C4 C 0.3039(2) 0.25827(15) 0.16513(9) 0.0365(3) Uani 1 1 d .
C3A C 0.2818(2) 0.37314(15) 0.25590(8) 0.0333(3) Uani 1 1 d .
C7A C 0.1768(2) 0.49357(14) 0.24934(8) 0.0329(3) Uani 1 1 d .
C1 C 0.1025(2) 0.73367(15) 0.38492(9) 0.0376(3) Uani 1 1 d .
C12 C 0.2176(3) 0.86991(17) 0.33940(11) 0.0518(4) Uani 1 1 d .
H12A H 0.1764 0.8318 0.2663 0.078 Uiso 1 1 calc R
H12B H 0.3766 0.8962 0.358 0.078 Uiso 1 1 calc R
H12C H 0.1724 0.968 0.3651 0.078 Uiso 1 1 calc R
C11 C 0.1666(3) 0.79382(19) 0.50107(10) 0.0558(4) Uani 1 1 d .
H11A H 0.0939 0.7072 0.5296 0.084 Uiso 1 1 calc R
H11B H 0.1206 0.8915 0.5267 0.084 Uiso 1 1 calc R
H11C H 0.3257 0.8206 0.52 0.084 Uiso 1 1 calc R
N2 N 0.28233(19) 0.52473(14) 0.41469(7) 0.0404(3) Uani 1 1 d .
C3 C 0.3413(2) 0.39837(16) 0.36130(9) 0.0388(3) Uani 1 1 d .
H3 H 0.413 0.3343 0.3898 0.047 Uiso 1 1 calc R
C7 C 0.0814(2) 0.50092(16) 0.15048(9) 0.0378(3) Uani 1 1 d .
C45 C 0.7355(3) 0.0490(2) 0.22283(11) 0.0552(4) Uani 1 1 d .
H45 H 0.8713 0.0748 0.2658 0.066 Uiso 1 1 calc R
C46 C 0.6218(2) 0.16691(18) 0.22914(10) 0.0466(3) Uani 1 1 d .
H46 H 0.6808 0.2713 0.2767 0.056 Uiso 1 1 calc R
C13 C -0.1501(2) 0.6813(2) 0.35535(12) 0.0547(4) Uani 1 1 d .
H13A H -0.2157 0.5954 0.3859 0.082 Uiso 1 1 calc R
H13B H -0.1911 0.6393 0.2823 0.082 Uiso 1 1 calc R
H13C H -0.2033 0.776 0.3792 0.082 Uiso 1 1 calc R

loop_
_atom_site_aniso_label
_atom_site_aniso_U_11
_atom_site_aniso_U_22
_atom_site_aniso_U_33
_atom_site_aniso_U_23
_atom_site_aniso_U_13
_atom_site_aniso_U_12
N1 0.0431(6) 0.0384(5) 0.0240(5) 0.0074(4) 0.0035(4) 0.0167(5)
N6 0.0721(8) 0.0517(7) 0.0234(5) 0.0067(4) -0.0015(5) 0.0362(6)
N5 0.0656(8) 0.0476(6) 0.0296(5) 0.0075(5) 0.0040(5) 0.0331(6)
O71 0.0732(7) 0.0550(6) 0.0304(5) 0.0095(4) -0.0002(4) 0.0397(5)
C44 0.0755(11) 0.0633(9) 0.0504(8) 0.0244(7) 0.0248(8) 0.0474(9)
C43 0.0739(10) 0.0441(8) 0.0452(7) 0.0120(6) 0.0185(7) 0.0285(7)
C42 0.0557(8) 0.0432(7) 0.0372(6) 0.0101(5) 0.0080(6) 0.0210(6)
C41 0.0481(7) 0.0405(7) 0.0311(6) 0.0133(5) 0.0102(5) 0.0211(6)
C4 0.0439(7) 0.0378(6) 0.0293(6) 0.0085(5) 0.0047(5) 0.0163(5)
C3A 0.0359(6) 0.0359(6) 0.0286(6) 0.0095(5) 0.0022(5) 0.0125(5)
C7A 0.0383(6) 0.0349(6) 0.0250(5) 0.0064(4) 0.0029(4) 0.0128(5)
C1 0.0464(7) 0.0365(6) 0.0302(6) 0.0050(5) 0.0071(5) 0.0166(5)
C12 0.0679(10) 0.0389(7) 0.0475(8) 0.0105(6) 0.0150(7) 0.0138(7)
C11 0.0809(11) 0.0542(9) 0.0322(7) 0.0015(6) 0.0084(7) 0.0301(8)
N2 0.0501(6) 0.0485(6) 0.0264(5) 0.0118(4) 0.0027(4) 0.0210(5)
C3 0.0457(7) 0.0454(7) 0.0300(6) 0.0131(5) 0.0032(5) 0.0203(6)
C7 0.0484(7) 0.0404(7) 0.0265(6) 0.0072(5) 0.0014(5) 0.0201(6)
C45 0.0578(9) 0.0716(10) 0.0485(8) 0.0200(7) 0.0086(7) 0.0374(8)
C46 0.0525(8) 0.0490(8) 0.0414(7) 0.0103(6) 0.0051(6) 0.0238(7)
C13 0.0486(8) 0.0565(9) 0.0588(9) 0.0076(7) 0.0115(7) 0.0226(7)

loop_
_atom_type_symbol
_atom_type_description
_atom_type_scat_dispersion_real
_atom_type_scat_dispersion_imag
_atom_type_scat_source
C C 0.0033 0.0016 'International Tables Vol C Tables 4.2.6.8 and 6.1.1.4'
H H 0 0 'International Tables Vol C Tables 4.2.6.8 and 6.1.1.4'
N N 0.0061 0.0033 'International Tables Vol C Tables 4.2.6.8 and 6.1.1.4'
O O 0.0106 0.006 'International Tables Vol C Tables 4.2.6.8 and 6.1.1.4'

loop_
_geom_angle_atom_site_label_1
_geom_angle_atom_site_label_2
_geom_angle_atom_site_label_3
_geom_angle
N2 N1 C7A 110.01(10)
N2 N1 C1 119.29(9)
C7A N1 C1 130.65(10)
N5 N6 C7 130.37(10)
N5 N6 H6 114.8
C7 N6 H6 114.8
C4 N5 N6 117.52(10)
C45 C44 C43 119.73(13)
C45 C44 H44 120.1
C43 C44 H44 120.1
C42 C43 C44 120.41(14)
C42 C43 H43 119.8
C44 C43 H43 119.8
C43 C42 C41 120.15(13)
C43 C42 H42 119.9
C41 C42 H42 119.9
C46 C41 C42 119.11(12)
C46 C41 C4 120.96(11)
C42 C41 C4 119.83(11)
N5 C4 C3A 120.03(11)
N5 C4 C41 115.81(10)
C3A C4 C41 124.15(10)
C7A C3A C3 104.36(10)
C7A C3A C4 120.44(10)
C3 C3A C4 135.19(11)
N1 C7A C3A 107.53(10)
N1 C7A C7 132.12(11)
C3A C7A C7 120.31(10)
N1 C1 C12 108.59(10)
N1 C1 C13 108.35(10)
C12 C1 C13 112.35(12)
N1 C1 C11 108.44(10)
C12 C1 C11 109.69(11)
C13 C1 C11 109.32(12)
C1 C12 H12A 109.5
C1 C12 H12B 109.5
H12A C12 H12B 109.5
C1 C12 H12C 109.5
H12A C12 H12C 109.5
H12B C12 H12C 109.5
C1 C11 H11A 109.5
C1 C11 H11B 109.5
H11A C11 H11B 109.5
C1 C11 H11C 109.5
H11A C11 H11C 109.5
H11B C11 H11C 109.5
C3 N2 N1 106.92(9)
N2 C3 C3A 111.17(11)
N2 C3 H3 124.4
C3A C3 H3 124.4
O71 C7 N6 120.13(11)
O71 C7 C7A 128.56(11)
N6 C7 C7A 111.30(10)
C44 C45 C46 120.42(14)
C44 C45 H45 119.8
C46 C45 H45 119.8
C45 C46 C41 120.18(13)
C45 C46 H46 119.9
C41 C46 H46 119.9
C1 C13 H13A 109.5
C1 C13 H13B 109.5
H13A C13 H13B 109.5
C1 C13 H13C 109.5
H13A C13 H13C 109.5
H13B C13 H13C 109.5

loop_
_geom_bond_atom_site_label_1
_geom_bond_atom_site_label_2
_geom_bond_distance
N1 N2 1.3533(14)
N1 C7A 1.3645(14)
N1 C1 1.4954(15)
N6 N5 1.3574(15)
N6 C7 1.3624(15)
N6 H6 0.86
N5 C4 1.3017(15)
O71 C7 1.2319(14)
C44 C45 1.374(2)
C44 C43 1.380(2)
C44 H44 0.93
C43 C42 1.3783(19)
C43 H43 0.93
C42 C41 1.3892(18)
C42 H42 0.93
C41 C46 1.3882(19)
C41 C4 1.4779(17)
C4 C3A 1.4318(16)
C3A C7A 1.3863(16)
C3A C3 1.4033(16)
C7A C7 1.4498(16)
C1 C12 1.5167(19)
C1 C13 1.5180(19)
C1 C11 1.5241(17)
C12 H12A 0.96
C12 H12B 0.96
C12 H12C 0.96
C11 H11A 0.96
C11 H11B 0.96
C11 H11C 0.96
N2 C3 1.3181(16)
C3 H3 0.93
C45 C46 1.3810(19)
C45 H45 0.93
C46 H46 0.93
C13 H13A 0.96
C13 H13B 0.96
C13 H13C 0.96

loop_
_geom_hbond_atom_site_label_D
_geom_hbond_atom_site_label_H
_geom_hbond_atom_site_label_A
_geom_hbond_distance_DH
_geom_hbond_distance_HA
_geom_hbond_distance_DA
_geom_hbond_angle_DHA
_geom_hbond_site_symmetry_A
N6 H6 O71 0.86 2.02 2.8653(14) 165.9 2_565

loop_
_geom_torsion_atom_site_label_1
_geom_torsion_atom_site_label_2
_geom_torsion_atom_site_label_3
_geom_torsion_atom_site_label_4
_geom_torsion
C7 N6 N5 C4 0.3(2)
C45 C44 C43 C42 0.2(2)
C44 C43 C42 C41 0.2(2)
C43 C42 C41 C46 -0.7(2)
C43 C42 C41 C4 175.74(12)
N6 N5 C4 C3A -0.06(19)
N6 N5 C4 C41 -179.06(12)
C46 C41 C4 N5 136.34(14)
C42 C41 C4 N5 -40.03(18)
C46 C41 C4 C3A -42.62(19)
C42 C41 C4 C3A 141.01(13)
N5 C4 C3A C7A -1.13(19)
C41 C4 C3A C7A 177.79(12)
N5 C4 C3A C3 177.68(14)
C41 C4 C3A C3 -3.4(2)
N2 N1 C7A C3A -0.63(14)
C1 N1 C7A C3A 176.63(11)
N2 N1 C7A C7 177.09(13)
C1 N1 C7A C7 -5.6(2)
C3 C3A C7A N1 1.03(14)
C4 C3A C7A N1 -179.83(11)
C3 C3A C7A C7 -177.02(12)
C4 C3A C7A C7 2.12(19)
N2 N1 C1 C12 121.16(12)
C7A N1 C1 C12 -55.89(17)
N2 N1 C1 C13 -116.54(12)
C7A N1 C1 C13 66.41(16)
N2 N1 C1 C11 2.02(16)
C7A N1 C1 C11 -175.03(13)
C7A N1 N2 C3 -0.08(14)
C1 N1 N2 C3 -177.69(11)
N1 N2 C3 C3A 0.76(15)
C7A C3A C3 N2 -1.13(15)
C4 C3A C3 N2 179.93(14)
N5 N6 C7 O71 -178.99(14)
N5 N6 C7 C7A 0.7(2)
N1 C7A C7 O71 0.3(2)
C3A C7A C7 O71 177.81(13)
N1 C7A C7 N6 -179.29(13)
C3A C7A C7 N6 -1.79(18)
C43 C44 C45 C46 -0.1(2)
C44 C45 C46 C41 -0.5(2)
C42 C41 C46 C45 0.9(2)
C4 C41 C46 C45 -175.54(13)
